data_2241516
loop_
_publ_author_name
'Thomann, Andreas'
'Huch, Volker'
'Hartmann, Rolf W.'

_publ_section_title
;
 Crystal structure of
 4-methylsulfanyl-2-(2<i>H</i>-tetrazol-2-yl)pyrimidine
;
_journal_coeditor_code SU5253
_journal_issue 12
_journal_name_full 'Acta Crystallographica Section E'
_journal_page_first o1051
_journal_page_last o1052
_journal_paper_doi 10.1107/S2056989015023634
_journal_volume 71
_journal_year 2015
_chemical_formula_iupac 'C6 H6 N6 S'
_chemical_formula_moiety 'C6 H6 N6 S'
_chemical_formula_sum 'C6 H6 N6 S'
_chemical_formula_weight 194.23
_chemical_name_systematic
;
4-Methylsulfanyl-2-(2<i>H</i>-tetrazol-2-yl)pyrimidine
;
_space_group_crystal_system triclinic
_space_group_IT_number 2
_space_group_name_Hall '-P 1'
_space_group_name_H-M_alt 'P -1'
_symmetry_space_group_name_Hall '-P 1'
_symmetry_space_group_name_H-M 'P -1'
_atom_sites_solution_hydrogens difmap
_audit_creation_method SHELXL-2014/6
_cell_angle_alpha 91.407(7)
_cell_angle_beta 95.864(7)
_cell_angle_gamma 102.695(8)
_cell_formula_units_Z 4
_cell_length_a 6.3001(17)
_cell_length_b 7.393(2)
_cell_length_c 18.159(5)
_cell_measurement_reflns_used 728
_cell_measurement_temperature 143(2)
_cell_measurement_theta_max 24.30
_cell_measurement_theta_min 3.64
_cell_volume 819.8(4)
_computing_cell_refinement
;
SAINT (Bruker, 2010)
;
_computing_data_collection
;
APEX2 (Bruker, 2010)
;
_computing_data_reduction
;
SAINT (Bruker, 2010)
;
_computing_molecular_graphics
;
PLATON (Spek, 2009)
;
_computing_publication_material
;
SHELXL2014 (Sheldrick, 2015) and PLATON (Spek, 2009)
;
_computing_structure_refinement
;
SHELXL2014 (Sheldrick, 2015)
;
_computing_structure_solution
;
SHELXS97 (Sheldrick 2008)
;
_diffrn_ambient_temperature 143(2)
_diffrn_measured_fraction_theta_full 0.999
_diffrn_measured_fraction_theta_max 0.994
_diffrn_measurement_device_type 'Bruker APEXII CCD'
_diffrn_measurement_method '\f and \w scans'
_diffrn_radiation_type MoK\a
_diffrn_radiation_wavelength 0.71073
_diffrn_reflns_av_R_equivalents 0.0277
_diffrn_reflns_limit_h_max 8
_diffrn_reflns_limit_h_min -8
_diffrn_reflns_limit_k_max 10
_diffrn_reflns_limit_k_min -10
_diffrn_reflns_limit_l_max 25
_diffrn_reflns_limit_l_min -24
_diffrn_reflns_number 15501
_diffrn_reflns_theta_full 25.242
_diffrn_reflns_theta_max 29.582
_diffrn_reflns_theta_min 2.257
_exptl_absorpt_coefficient_mu 0.352
_exptl_absorpt_correction_T_max 0.7459
_exptl_absorpt_correction_T_min 0.7159
_exptl_absorpt_correction_type multi-scan
_exptl_absorpt_process_details
;
(SADABS; Bruker, 2010)
;
_exptl_crystal_colour colourless
_exptl_crystal_density_diffrn 1.574
_exptl_crystal_description cuboid
_exptl_crystal_F_000 400
_exptl_crystal_size_max 0.22
_exptl_crystal_size_mid 0.22
_exptl_crystal_size_min 0.01
_refine_diff_density_max 0.351
_refine_diff_density_min -0.302
_refine_ls_extinction_method none
_refine_ls_goodness_of_fit_ref 1.009
_refine_ls_hydrogen_treatment refall
_refine_ls_matrix_type full
_refine_ls_number_parameters 283
_refine_ls_number_reflns 4581
_refine_ls_number_restraints 0
_refine_ls_restrained_S_all 1.009
_refine_ls_R_factor_all 0.0502
_refine_ls_R_factor_gt 0.0344
_refine_ls_shift/su_max 0.001
_refine_ls_shift/su_mean 0.000
_refine_ls_structure_factor_coef Fsqd
_refine_ls_weighting_details 'w=1/[\s^2^(Fo^2^)+(0.0376P)^2^+0.2718P] where P=(Fo^2^+2Fc^2^)/3'
_refine_ls_weighting_scheme calc
_refine_ls_wR_factor_gt 0.0783
_refine_ls_wR_factor_ref 0.0859
_reflns_number_gt 3596
_reflns_number_total 4581
_reflns_threshold_expression 'I > 2\s(I)'
_cod_data_source_file su5253sup1.cif
_cod_data_source_block I
_cod_original_cell_volume 819.9(4)
_cod_database_code 2241516
_shelx_space_group_comment
;
The symmetry employed for this shelxl refinement is uniquely defined
by the following loop, which should always be used as a source of
symmetry information in preference to the above space-group names.
They are only intended as comments.
;
_shelx_estimated_absorpt_t_min 0.925
_shelx_estimated_absorpt_t_max 0.995
_shelxl_version_number 2014/6

loop_
_space_group_symop_operation_xyz
'x, y, z'
'-x, -y, -z'

loop_
_atom_site_type_symbol
_atom_site_label
_atom_site_fract_x
_atom_site_fract_y
_atom_site_fract_z
_atom_site_U_iso_or_equiv
_atom_site_adp_type
_atom_site_calc_flag
_atom_site_occupancy
S S1 0.84117(6) 0.83334(5) 0.58281(2) 0.01975(9) Uani d 1
N N1 1.04303(18) 0.69484(15) 0.84617(6) 0.0152(2) Uani d 1
N N2 1.00906(19) 0.60999(17) 0.90974(6) 0.0208(3) Uani d 1
N N3 1.24517(19) 0.79683(17) 0.84553(7) 0.0209(3) Uani d 1
N N4 1.3498(2) 0.77865(18) 0.91059(7) 0.0233(3) Uani d 1
N N5 0.93885(18) 0.76012(15) 0.72442(6) 0.0159(2) Uani d 1
N N6 0.56784(19) 0.65519(16) 0.66803(7) 0.0200(3) Uani d 1
C C1 0.8749(2) 0.67900(17) 0.78527(7) 0.0148(3) Uani d 1
C C2 0.6647(2) 0.58341(19) 0.79335(8) 0.0184(3) Uani d 1
C C3 0.5146(2) 0.5770(2) 0.73096(8) 0.0203(3) Uani d 1
C C4 0.7801(2) 0.74205(18) 0.66783(8) 0.0162(3) Uani d 1
C C5 1.2034(2) 0.6651(2) 0.94818(8) 0.0209(3) Uani d 1
C C6 1.1309(2) 0.9298(2) 0.60068(9) 0.0230(3) Uani d 1
H H1 0.629(3) 0.532(2) 0.8352(10) 0.028(5) Uiso d 1
H H2 0.366(3) 0.512(2) 0.7313(9) 0.023(4) Uiso d 1
H H3 1.235(3) 0.634(2) 0.9944(11) 0.030(5) Uiso d 1
H H4 1.204(3) 0.833(2) 0.6178(10) 0.032(5) Uiso d 1
H H5 1.160(3) 1.037(2) 0.6366(10) 0.030(5) Uiso d 1
H H6 1.172(3) 0.969(3) 0.5531(11) 0.040(5) Uiso d 1
S S2 0.91337(6) 0.35407(5) 0.59998(2) 0.02003(10) Uani d 1
N N7 1.07557(18) 0.19569(15) 0.85809(6) 0.0156(2) Uani d 1
N N8 1.0376(2) 0.11547(17) 0.92240(7) 0.0219(3) Uani d 1
N N9 1.28032(19) 0.29223(17) 0.85739(7) 0.0218(3) Uani d 1
N N10 1.3817(2) 0.27602(18) 0.92304(7) 0.0241(3) Uani d 1
N N11 0.97742(18) 0.26119(15) 0.73636(6) 0.0159(2) Uani d 1
N N12 0.60819(19) 0.16413(16) 0.67866(7) 0.0192(2) Uani d 1
C C7 0.9101(2) 0.18161(17) 0.79690(7) 0.0146(3) Uani d 1
C C8 0.6975(2) 0.08981(19) 0.80433(8) 0.0181(3) Uani d 1
C C9 0.5511(2) 0.0862(2) 0.74162(8) 0.0204(3) Uani d 1
C C10 0.8194(2) 0.24779(18) 0.67912(8) 0.0162(3) Uani d 1
C C11 1.2311(2) 0.1686(2) 0.96118(8) 0.0218(3) Uani d 1
C C12 0.6629(3) 0.3216(2) 0.53901(9) 0.0256(3) Uani d 1
H H7 0.658(3) 0.041(2) 0.8462(10) 0.028(5) Uiso d 1
H H8 0.400(3) 0.022(2) 0.7410(10) 0.027(4) Uiso d 1
H H9 1.264(3) 0.138(3) 1.0104(11) 0.035(5) Uiso d 1
H H10 0.564(3) 0.385(2) 0.5600(10) 0.035(5) Uiso d 1
H H11 0.702(3) 0.373(3) 0.4949(11) 0.037(5) Uiso d 1
H H12 0.600(3) 0.192(3) 0.5294(10) 0.038(5) Uiso d 1

loop_
_atom_site_aniso_label
_atom_site_aniso_U_11
_atom_site_aniso_U_22
_atom_site_aniso_U_33
_atom_site_aniso_U_12
_atom_site_aniso_U_13
_atom_site_aniso_U_23
S1 0.02103(18) 0.02210(18) 0.01490(18) 0.00253(13) -0.00004(13) 0.00614(13)
N1 0.0152(5) 0.0167(5) 0.0130(5) 0.0007(4) 0.0036(4) 0.0040(4)
N2 0.0216(6) 0.0250(6) 0.0152(6) 0.0020(5) 0.0040(5) 0.0078(5)
N3 0.0155(6) 0.0260(6) 0.0190(6) -0.0011(5) 0.0024(5) 0.0049(5)
N4 0.0203(6) 0.0295(7) 0.0186(6) 0.0031(5) 0.0005(5) 0.0046(5)
N5 0.0166(5) 0.0159(5) 0.0149(6) 0.0028(4) 0.0030(4) 0.0019(4)
N6 0.0182(6) 0.0193(6) 0.0212(6) 0.0019(4) 0.0009(5) 0.0034(5)
C1 0.0155(6) 0.0138(6) 0.0150(6) 0.0030(5) 0.0025(5) 0.0011(5)
C2 0.0186(7) 0.0180(7) 0.0181(7) 0.0012(5) 0.0057(5) 0.0042(5)
C3 0.0168(7) 0.0200(7) 0.0232(8) 0.0008(5) 0.0039(6) 0.0026(5)
C4 0.0181(6) 0.0149(6) 0.0157(7) 0.0034(5) 0.0026(5) 0.0020(5)
C5 0.0221(7) 0.0251(7) 0.0153(7) 0.0044(6) 0.0022(6) 0.0045(5)
C6 0.0203(7) 0.0305(8) 0.0190(7) 0.0053(6) 0.0042(6) 0.0093(6)
S2 0.02219(18) 0.02074(18) 0.01648(18) 0.00230(13) 0.00321(14) 0.00600(13)
N7 0.0134(5) 0.0181(5) 0.0149(6) 0.0015(4) 0.0037(4) 0.0045(4)
N8 0.0203(6) 0.0281(7) 0.0170(6) 0.0028(5) 0.0044(5) 0.0090(5)
N9 0.0152(6) 0.0265(6) 0.0213(6) -0.0005(5) 0.0014(5) 0.0057(5)
N10 0.0182(6) 0.0316(7) 0.0203(7) 0.0015(5) -0.0004(5) 0.0048(5)
N11 0.0159(5) 0.0160(5) 0.0155(6) 0.0021(4) 0.0029(4) 0.0033(4)
N12 0.0170(6) 0.0214(6) 0.0184(6) 0.0020(5) 0.0026(5) 0.0016(5)
C7 0.0139(6) 0.0142(6) 0.0160(6) 0.0039(5) 0.0019(5) 0.0008(5)
C8 0.0171(7) 0.0200(7) 0.0170(7) 0.0018(5) 0.0056(5) 0.0036(5)
C9 0.0164(7) 0.0233(7) 0.0206(7) 0.0019(5) 0.0034(6) 0.0014(5)
C10 0.0189(7) 0.0139(6) 0.0160(7) 0.0039(5) 0.0023(5) 0.0008(5)
C11 0.0188(7) 0.0294(8) 0.0168(7) 0.0039(6) 0.0023(6) 0.0060(6)
C12 0.0305(8) 0.0281(8) 0.0181(8) 0.0075(7) -0.0006(6) 0.0034(6)

loop_
_atom_type_symbol
_atom_type_description
_atom_type_scat_dispersion_real
_atom_type_scat_dispersion_imag
_atom_type_scat_source
C C 0.0033 0.0016 'International Tables Vol C Tables 4.2.6.8 and 6.1.1.4'
H H 0.0000 0.0000 'International Tables Vol C Tables 4.2.6.8 and 6.1.1.4'
N N 0.0061 0.0033 'International Tables Vol C Tables 4.2.6.8 and 6.1.1.4'
S S 0.1246 0.1234 'International Tables Vol C Tables 4.2.6.8 and 6.1.1.4'

loop_
_geom_angle_atom_site_label_1
_geom_angle_atom_site_label_2
_geom_angle_atom_site_label_3
_geom_angle
C4 S1 C6 101.92(7)
N3 N1 N2 113.78(11)
N3 N1 C1 123.45(11)
N2 N1 C1 122.75(11)
C5 N2 N1 101.28(11)
N4 N3 N1 105.82(12)
N3 N4 C5 106.17(12)
C1 N5 C4 114.47(12)
C3 N6 C4 115.71(12)
N5 C1 C2 125.31(12)
N5 C1 N1 115.33(12)
C2 C1 N1 119.36(12)
C1 C2 C3 114.59(13)
C1 C2 H1 122.4(11)
C3 C2 H1 123.0(12)
N6 C3 C2 123.19(13)
N6 C3 H2 116.5(10)
C2 C3 H2 120.3(10)
N5 C4 N6 126.72(13)
N5 C4 S1 119.87(10)
N6 C4 S1 113.41(10)
N2 C5 N4 112.96(13)
N2 C5 H3 124.0(12)
N4 C5 H3 123.0(12)
S1 C6 H4 108.9(11)
S1 C6 H5 110.3(10)
H4 C6 H5 112.5(14)
S1 C6 H6 103.5(11)
H4 C6 H6 110.8(15)
H5 C6 H6 110.4(15)
C10 S2 C12 101.37(8)
N9 N7 N8 113.63(11)
N9 N7 C7 123.40(11)
N8 N7 C7 122.96(11)
C11 N8 N7 101.34(12)
N10 N9 N7 105.89(12)
N9 N10 C11 106.19(12)
C7 N11 C10 114.67(12)
C10 N12 C9 115.82(12)
N11 C7 C8 125.20(12)
N11 C7 N7 115.25(12)
C8 C7 N7 119.55(12)
C7 C8 C9 114.40(13)
C7 C8 H7 122.5(11)
C9 C8 H7 123.1(12)
N12 C9 C8 123.46(14)
N12 C9 H8 116.1(11)
C8 C9 H8 120.5(11)
N12 C10 N11 126.44(13)
N12 C10 S2 119.96(10)
N11 C10 S2 113.60(10)
N8 C11 N10 112.94(13)
N8 C11 H9 124.6(12)
N10 C11 H9 122.5(12)
S2 C12 H10 109.7(11)
S2 C12 H11 105.7(12)
H10 C12 H11 110.6(16)
S2 C12 H12 110.3(11)
H10 C12 H12 111.9(16)
H11 C12 H12 108.4(16)

loop_
_geom_bond_atom_site_label_1
_geom_bond_atom_site_label_2
_geom_bond_distance
S1 C4 1.7453(15)
S1 C6 1.8004(16)
N1 N3 1.3311(16)
N1 N2 1.3412(16)
N1 C1 1.4347(17)
N2 C5 1.3207(19)
N3 N4 1.3176(17)
N4 C5 1.356(2)
N5 C1 1.3267(17)
N5 C4 1.3412(17)
N6 C3 1.3336(19)
N6 C4 1.3506(18)
C1 C2 1.3815(19)
C2 C3 1.393(2)
C2 H1 0.885(19)
C3 H2 0.951(17)
C5 H3 0.891(19)
C6 H4 0.974(17)
C6 H5 0.988(17)
C6 H6 0.96(2)
S2 C10 1.7487(15)
S2 C12 1.7992(16)
N7 N9 1.3314(16)
N7 N8 1.3421(16)
N7 C7 1.4291(17)
N8 C11 1.3182(19)
N9 N10 1.3148(17)
N10 C11 1.3566(19)
N11 C7 1.3237(17)
N11 C10 1.3496(17)
N12 C10 1.3377(18)
N12 C9 1.3393(19)
C7 C8 1.3837(19)
C8 C9 1.386(2)
C8 H7 0.886(19)
C9 H8 0.965(18)
C11 H9 0.940(19)
C12 H10 0.955(19)
C12 H11 0.93(2)
C12 H12 0.957(19)

loop_
_geom_hbond_atom_site_label_D
_geom_hbond_atom_site_label_H
_geom_hbond_atom_site_label_A
_geom_hbond_site_symmetry_A
_geom_hbond_distance_DH
_geom_hbond_distance_HA
_geom_hbond_distance_DA
_geom_hbond_angle_DHA
C2 H1 N9 1_455 0.89(2) 2.58(2) 3.203(2) 129(2)

_cod_database_fobs_code 2241516
